data_2001519
loop_
_publ_author_name
'Suzuki, Y.'
'Miyamoto, T. K.'
'Ichida, H.'

_publ_contact_author
;
    Dr. Miyamoto, T. Ken
    Department of Chemistry
    Faculty of Science
    The University of Tokyo
    Tokyo  113
    Japan
;
_publ_section_title
;
 [<i>SP</i>-4-2]-Dinitratobis(trimethylphosphine)platinum(II)
;
_journal_issue 7
_journal_name_full 'Acta Crystallographica Section C'
_journal_page_first 1318
_journal_page_last 1320
_journal_paper_doi 10.1107/S0108270192013507
_journal_volume 49
_journal_year 1993
_chemical_formula_structural '[Pt (N O3)2 (C3 H9 P)2]'
_chemical_formula_sum 'C6 H18 N2 O6 P2 Pt'
_chemical_formula_weight 471.26
_space_group_IT_number 14
_symmetry_cell_setting monoclinic
_symmetry_space_group_name_Hall '-P 2ybc'
_symmetry_space_group_name_H-M 'P 1 21/c 1'
_atom_type_scat_source IntTabIV
_cell_angle_alpha 90
_cell_angle_beta 98.790(10)
_cell_angle_gamma 90
_cell_formula_units_Z 4
_cell_length_a 8.5140(10)
_cell_length_b 14.7600(10)
_cell_length_c 11.360(2)
_cell_measurement_reflns_used 25
_cell_measurement_temperature 296
_cell_measurement_theta_max 17.2
_cell_measurement_theta_min 15.9
_cell_volume 1410.8(3)
_computing_molecular_graphics 'ORTEPII (Johnson, 1976)'
_diffrn_measurement_device 'Rigaku AFC-5R diffractometer'
_diffrn_measurement_method \w/2\q
_diffrn_radiation_monochromator graphite
_diffrn_radiation_source '12kW rotating anode generator'
_diffrn_radiation_type 'Mo K\a'
_diffrn_radiation_wavelength .71069
_diffrn_reflns_av_R_equivalents .037
_diffrn_reflns_limit_h_max 12
_diffrn_reflns_limit_h_min 0
_diffrn_reflns_limit_k_max 21
_diffrn_reflns_limit_k_min 0
_diffrn_reflns_limit_l_max 16
_diffrn_reflns_limit_l_min -16
_diffrn_reflns_number 5557
_diffrn_reflns_theta_max 32.6
_diffrn_standards_decay_% 14.90
_diffrn_standards_interval_count 147
_diffrn_standards_number 3
_exptl_absorpt_coefficient_mu 10.286
_exptl_absorpt_correction_T_max 1.00
_exptl_absorpt_correction_T_min .43
_exptl_absorpt_correction_type empirical
_exptl_crystal_colour colorless
_exptl_crystal_density_diffrn 2.218
_exptl_crystal_density_meas 2.22
_exptl_crystal_description prism
_exptl_crystal_F_000 896
_exptl_crystal_size_max .25
_exptl_crystal_size_mid .18
_exptl_crystal_size_min .12
_refine_diff_density_max 2.31
_refine_diff_density_min -2.16
_refine_ls_goodness_of_fit_obs 1.38
_refine_ls_hydrogen_treatment noref
_refine_ls_matrix_type full
_refine_ls_number_parameters 154
_refine_ls_number_reflns 2548
_refine_ls_R_factor_obs .044
_refine_ls_shift/esd_max .02
_refine_ls_structure_factor_coef F
_refine_ls_weighting_details 'w = 1/\s^2^(F~o~)'
_refine_ls_weighting_scheme calc
_refine_ls_wR_factor_obs .045
_reflns_number_observed 2548
_reflns_number_total 5268
_reflns_observed_criterion F>3.0\s(F)
_cod_data_source_file as1039.cif
_cod_data_source_block default
_cod_depositor_comments
;
The following automatic conversions were performed:

'_refine_ls_weighting_scheme' value 'w = 1/\s^2^(F~o~)' was changed
to 'calc'. New tag '_refine_ls_weighting_details' was created. The
value of the new tag was set to 'w = 1/\s^2^(F~o~)'.

Automatic conversion script
Id: cif_fix_values 3143 2015-03-26 13:38:13Z robertas 
;
_cod_original_sg_symbol_H-M 'P 21/c'
_cod_original_formula_sum 'C6 H18 N2 O6 P2 Pt1'
_cod_database_code 2001519

loop_
_symmetry_equiv_pos_as_xyz
x,y,z
-x,1/2+y,1/2-z
-x,-y,-z
x,1/2-y,1/2+z

loop_
_atom_site_aniso_label
_atom_site_aniso_U_11
_atom_site_aniso_U_22
_atom_site_aniso_U_33
_atom_site_aniso_U_12
_atom_site_aniso_U_13
_atom_site_aniso_U_23
Pt 0.0310(2) 0.0328(2) 0.0365(2) -0.0006(2) 0.00010(10) -0.0017(2)
P(1) 0.0340(10) 0.0420(10) 0.0330(10) -0.0030(10) 0.0020(10) 0.0020(10)
P(2) 0.0390(10) 0.0390(10) 0.038(2) 0.0000(10) 0.0030(10) 0.0040(10)
O(1) 0.046(4) 0.053(4) 0.054(5) -0.003(4) -0.006(4) -0.013(4)
O(2) 0.065(6) 0.077(6) 0.099(8) -0.017(5) 0.023(6) -0.018(6)
O(3) 0.065(6) 0.063(5) 0.073(7) -0.023(4) -0.029(5) -0.001(5)
O(4) 0.049(5) 0.045(4) 0.070(6) 0.011(3) 0.009(4) 0.001(4)
O(5) 0.075(6) 0.038(4) 0.101(8) 0.013(4) -0.002(6) -0.001(4)
O(6) 0.090(8) 0.089(7) 0.085(8) 0.019(6) 0.040(7) 0.013(6)
N(1) 0.045(6) 0.040(4) 0.069(8) -0.008(4) -0.012(5) 0.008(5)
N(2) 0.059(6) 0.045(5) 0.057(7) 0.008(5) -0.002(5) -0.013(5)
C(1) 0.031(5) 0.084(8) 0.045(7) -0.013(6) 0.006(5) -0.005(6)
C(2) 0.063(7) 0.065(7) 0.036(6) -0.007(6) -0.010(5) 0.004(6)
C(3) 0.058(7) 0.056(6) 0.043(7) 0.002(6) 0.009(6) 0.001(5)
C(4) 0.051(7) 0.050(6) 0.052(7) -0.004(5) 0.013(6) 0.010(5)
C(5) 0.059(8) 0.066(7) 0.042(7) -0.001(6) -0.016(6) 0.007(6)
C(6) 0.049(7) 0.051(6) 0.065(9) 0.012(5) 0.011(6) 0.001(6)

loop_
_atom_site_label
_atom_site_fract_x
_atom_site_fract_y
_atom_site_fract_z
_atom_site_U_iso_or_equiv
Pt 0.19616(4) 0.24386(2) 0.29590(3) 0.03390(10)
P(1) 0.3872(3) 0.3095(2) 0.4227(2) 0.0370(10)
P(2) 0.0918(3) 0.3740(2) 0.2191(3) 0.0390(10)
O(1) 0.0450(10) 0.1682(5) 0.1678(7) 0.052(4)
O(2) -0.1490(10) 0.1956(6) 0.2660(10) 0.080(6)
O(3) -0.1890(10) 0.1163(5) 0.1064(8) 0.071(5)
O(4) 0.2440(10) 0.1130(5) 0.3744(8) 0.054(5)
O(5) 0.3750(10) -0.0105(5) 0.3760(10) 0.073(5)
O(6) 0.4570(10) 0.1066(7) 0.2890(10) 0.085(6)
N(1) -0.1040(10) 0.1597(6) 0.1810(10) 0.053(5)
N(2) 0.3610(10) 0.0673(6) 0.3450(10) 0.054(5)
C(1) 0.5600(10) 0.3396(8) 0.3550(10) 0.053(6)
C(2) 0.4670(10) 0.2353(8) 0.5430(10) 0.057(6)
C(3) 0.3360(10) 0.4094(7) 0.5010(10) 0.052(6)
C(4) 0.2230(10) 0.4626(7) 0.1820(10) 0.051(6)
C(5) -0.0360(10) 0.3582(8) 0.0790(10) 0.058(6)
C(6) -0.0360(10) 0.4247(7) 0.3160(10) 0.054(6)
H(1) 0.6064 0.2871 0.3254 0.065
H(2) 0.5301 0.3804 0.2891 0.065
H(3) 0.6381 0.3691 0.4111 0.065
H(4) 0.3871 0.2232 0.5927 0.066
H(5) 0.4969 0.1784 0.5122 0.066
H(6) 0.5562 0.2615 0.5902 0.066
H(7) 0.4294 0.4341 0.5494 0.062
H(8) 0.2929 0.4554 0.4463 0.062
H(9) 0.2605 0.3955 0.5522 0.062
H(10) 0.2990 0.4773 0.2503 0.060
H(11) 0.2779 0.4432 0.1197 0.060
H(12) 0.1632 0.5157 0.1570 0.060
H(13) -0.0933 0.4135 0.0556 0.067
H(14) 0.0224 0.3415 0.0182 0.067
H(15) -0.1139 0.3122 0.0862 0.067
H(16) 0.0233 0.4359 0.3938 0.065
H(17) -0.0788 0.4807 0.2844 0.065
H(18) -0.1219 0.3848 0.3253 0.065

loop_
_geom_angle_atom_site_label_1
_geom_angle_atom_site_label_2
_geom_angle_atom_site_label_3
_geom_angle_site_symmetry_1
_geom_angle_site_symmetry_2
_geom_angle_site_symmetry_3
_geom_angle
_geom_angle_publ_flag
P(1) Pt P(2) . . . 94.90(10) yes
P(1) Pt O(1) . . . 170.6(2) yes
P(1) Pt O(4) . . . 92.9(2) yes
P(2) Pt O(1) . . . 91.2(2) yes
P(2) Pt O(4) . . . 167.5(2) yes
O(1) Pt O(4) . . . 82.3(3) yes
Pt P(1) C(1) . . . 113.1(4) yes
Pt P(1) C(2) . . . 112.3(4) yes
Pt P(1) C(3) . . . 117.9(4) yes
C(1) P(1) C(2) . . . 103.5(6) yes
C(1) P(1) C(3) . . . 106.3(5) yes
C(2) P(1) C(3) . . . 102.3(5) yes
Pt P(2) C(4) . . . 119.3(4) yes
Pt P(2) C(5) . . . 112.6(4) yes
Pt P(2) C(6) . . . 110.7(4) yes
C(4) P(2) C(5) . . . 101.7(6) yes
C(4) P(2) C(6) . . . 106.8(5) yes
C(5) P(2) C(6) . . . 104.5(6) yes
Pt O(1) N(1) . . . 118.3(7) yes
Pt O(4) N(2) . . . 117.8(7) yes
O(1) N(1) O(2) . . . 119.0(10) yes
O(1) N(1) O(3) . . . 117.0(10) yes
O(2) N(1) O(3) . . . 124.0(10) yes
O(4) N(2) O(5) . . . 118.0(10) yes
O(4) N(2) O(6) . . . 118.7(9) yes
O(5) N(2) O(6) . . . 123.0(10) yes
P(1) C(1) H(1) . . . 110.88 no
P(2) C(4) H(10) . . . 109.88 no
P(1) C(1) H(2) . . . 110.28 no
P(2) C(4) H(11) . . . 110.30 no
P(1) C(1) H(3) . . . 110.86 no
P(2) C(4) H(12) . . . 110.03 no
H(1) C(1) H(2) . . . 107.94 no
H(10) C(4) H(11) . . . 108.90 no
H(1) C(1) H(3) . . . 108.82 no
H(10) C(4) H(12) . . . 108.62 no
H(2) C(1) H(3) . . . 107.96 no
H(11) C(4) H(12) . . . 109.08 no
P(1) C(2) H(4) . . . 109.79 no
P(2) C(5) H(13) . . . 110.18 no
P(1) C(2) H(5) . . . 110.24 no
P(2) C(5) H(14) . . . 111.47 no
P(1) C(2) H(6) . . . 111.08 no
P(2) C(5) H(15) . . . 110.36 no
H(4) C(2) H(5) . . . 107.55 no
H(13) C(5) H(14) . . . 108.63 no
H(4) C(2) H(6) . . . 108.77 no
H(13) C(5) H(15) . . . 107.09 no
H(5) C(2) H(6) . . . 109.33 no
H(14) C(5) H(15) . . . 108.99 no
P(1) C(3) H(7) . . . 110.37 no
P(2) C(6) H(16) . . . 110.32 no
P(1) C(3) H(8) . . . 110.91 no
P(2) C(6) H(17) . . . 111.01 no
P(1) C(3) H(9) . . . 111.12 no
P(2) C(6) H(18) . . . 110.53 no
H(7) C(3) H(8) . . . 107.63 no
H(16) C(6) H(17) . . . 108.31 no
H(7) C(3) H(9) . . . 107.89 no
H(16) C(6) H(18) . . . 107.85 no
H(8) C(3) H(9) . . . 108.80 no
H(17) C(6) H(18) . . . 108.73 no

loop_
_geom_bond_atom_site_label_1
_geom_bond_atom_site_label_2
_geom_bond_site_symmetry_1
_geom_bond_site_symmetry_2
_geom_bond_distance
_geom_bond_publ_flag
Pt P(1) . . 2.224(3) yes
Pt P(2) . . 2.237(3) yes
Pt O(1) . . 2.110(7) yes
Pt O(4) . . 2.139(7) yes
P(1) C(1) . . 1.810(10) yes
P(1) C(2) . . 1.800(10) yes
P(1) C(3) . . 1.810(10) yes
P(2) C(4) . . 1.810(10) yes
P(2) C(5) . . 1.800(10) yes
P(2) C(6) . . 1.820(10) yes
O(1) N(1) . . 1.310(10) yes
O(2) N(1) . . 1.220(10) yes
O(3) N(1) . . 1.210(10) yes
O(4) N(2) . . 1.290(10) yes
O(5) N(2) . . 1.200(10) yes
O(6) N(2) . . 1.250(10) yes
C(1) H(1) . . 0.955 no
C(4) H(10) . . 0.954 no
C(1) H(2) . . 0.965 no
C(4) H(11) . . 0.955 no
C(1) H(3) . . 0.954 no
C(4) H(12) . . 0.954 no
C(2) H(4) . . 0.966 no
C(5) H(13) . . 0.966 no
C(2) H(5) . . 0.958 no
C(5) H(14) . . 0.946 no
C(2) H(6) . . 0.943 no
C(5) H(15) . . 0.960 no
C(3) H(7) . . 0.964 no
C(6) H(16) . . 0.959 no
C(3) H(8) . . 0.958 no
C(6) H(17) . . 0.953 no
C(3) H(9) . . 0.952 no
C(6) H(18) . . 0.958 no

loop_
_geom_contact_atom_site_label_1
_geom_contact_atom_site_label_2
_geom_contact_distance
_geom_contact_site_symmetry_1
_geom_contact_site_symmetry_2
_geom_contact_publ_flag
O(1) C(3) 3.530(10) . 4_554 no
O(5) O(5) 3.28(2) . 3_656 no
O(1) C(6) 3.600(10) . 2_545 no
O(5) C(6) 3.48(2) . 2_545 no
O(2) C(1) 3.53(2) . 1_455 no
O(5) C(1) 3.540(10) . 2_645 no
O(2) C(4) 3.560(10) . 2_545 no
O(5) C(5) 3.58(2) . 2_545 no
O(3) C(4) 3.350(10) . 2_545 no
O(6) C(3) 3.28(2) . 4_554 no
O(3) C(1) 3.360(10) . 4_454 no
O(6) C(4) 3.440(10) . 2_645 no
O(3) C(6) 3.450(10) . 2_545 no
N(1) C(4) 3.520(10) . 2_545 no
O(3) C(3) 3.450(10) . 2_545 no
Pt H(4) 3.059 . 4_554 no
O(4) H(11) 2.880 . 4 no
Pt H(14) 3.361 . 4 no
O(4) H(13) 3.356 . 2_545 no
Pt H(9) 3.558 . 4_554 no
O(5) H(2) 2.685 . 2_645 no
P(2) H(4) 3.397 . 4_554 no
O(5) H(13) 2.865 . 2_545 no
O(1) H(9) 2.592 . 4_554 no
O(5) H(17) 2.881 . 2_545 no
O(1) H(17) 2.826 . 2_545 no
O(5) H(5) 2.920 . 3_656 no
O(1) H(16) 3.451 . 4_554 no
O(5) H(11) 3.024 . 2_645 no
O(1) H(16) 3.529 . 2_545 no
O(5) H(11) 3.172 . 4 no
O(1) H(4) 3.542 . 4_554 no
O(5) H(18) 3.280 . 2_545 no
O(2) H(1) 2.650 . 1_455 no
O(5) H(10) 3.314 . 2_645 no
O(2) H(12) 2.802 . 2_545 no
O(5) H(15) 3.505 . 2_545 no
O(2) H(6) 3.025 . 4_454 no
O(6) H(7) 2.761 . 4_554 no
O(2) H(14) 3.058 . 4 no
O(6) H(10) 2.906 . 2_645 no
O(2) H(10) 3.459 . 2_545 no
O(6) H(9) 2.941 . 4_554 no
O(3) H(3) 2.478 . 4_454 no
O(6) H(6) 3.192 . 4_554 no
O(3) H(8) 2.573 . 2_545 no
O(6) H(4) 3.351 . 4_554 no
O(3) H(6) 2.807 . 4_454 no
O(6) H(11) 3.360 . 2_645 no
O(3) H(10) 2.864 . 2_545 no
O(6) H(2) 3.460 . 2_645 no
O(3) H(16) 3.013 . 2_545 no
O(6) H(12) 3.470 . 2_645 no
O(3) H(12) 3.048 . 2_545 no
N(1) H(12) 2.905 . 2_545 no
O(3) H(17) 3.141 . 2_545 no
N(1) H(17) 3.061 . 2_545 no
O(3) H(7) 3.301 . 4_454 no
N(1) H(6) 3.141 . 4_454 no
O(3) H(16) 3.320 . 4_554 no
N(1) H(10) 3.317 . 2_545 no
O(3) H(18) 3.328 . 4_554 no
N(1) H(16) 3.504 . 2_545 no
O(4) H(14) 2.759 . 4 no
N(1) H(3) 3.511 . 4_454 no
O(4) H(17) 2.875 . 2_545 no
N(2) H(17) 2.912 . 2_545 no
N(2) H(11) 3.312 . 4 no
H(2) H(18) 2.929 . 1_655 no
N(2) H(9) 3.346 . 4_554 no
H(2) H(6) 3.113 . 4_554 no
N(2) H(2) 3.348 . 2_645 no
H(2) H(5) 3.233 . 4_554 no
N(2) H(7) 3.490 . 4_554 no
H(2) H(7) 3.285 . 3_666 no
N(2) H(10) 3.502 . 2_645 no
H(3) H(18) 2.405 . 1_655 no
N(2) H(13) 3.525 . 2_545 no
H(3) H(7) 3.008 . 3_666 no
N(2) H(11) 3.549 . 2_645 no
H(3) H(8) 3.063 . 3_666 no
C(1) H(18) 2.861 . 1_655 no
H(3) H(17) 3.414 . 1_655 no
C(1) H(4) 3.250 . 4_554 no
H(3) H(16) 3.458 . 1_655 no
C(1) H(6) 3.355 . 4_554 no
H(3) H(9) 3.589 . 3_666 no
C(1) H(7) 3.510 . 3_666 no
H(4) H(11) 2.660 . 4 no
C(2) H(2) 3.250 . 4 no
H(4) H(14) 3.236 . 4 no
C(2) H(1) 3.264 . 4 no
H(4) H(10) 3.597 . 4 no
C(2) H(11) 3.275 . 4 no
H(5) H(11) 2.981 . 4 no
C(2) H(15) 3.595 . 4_655 no
H(5) H(15) 3.295 . 4_655 no
C(3) H(7) 3.163 . 3_666 no
H(6) H(15) 3.018 . 4_655 no
C(3) H(3) 3.415 . 3_666 no
H(7) H(7) 2.628 . 3_666 no
C(4) H(4) 3.309 . 4_554 no
H(7) H(8) 2.867 . 3_666 no
C(4) H(13) 3.311 . 3_565 no
H(7) H(10) 3.260 . 3_666 no
C(5) H(12) 3.308 . 3_565 no
H(9) H(17) 3.172 . 3_566 no
C(6) H(3) 3.233 . 1_455 no
H(9) H(16) 3.587 . 3_566 no
H(1) H(18) 2.726 . 1_655 no
H(11) H(13) 3.156 . 3_565 no
H(1) H(6) 2.737 . 4_554 no
H(12) H(13) 2.616 . 3_565 no
H(1) H(4) 2.998 . 4_554 no
H(12) H(14) 3.152 . 3_565 no
H(1) H(5) 3.574 . 4_554 no
H(13) H(13) 3.356 . 3_565 no
H(2) H(4) 2.822 . 4_554 no
H(16) H(16) 3.139 . 3_566 no

loop_
_geom_torsion_atom_site_label_1
_geom_torsion_atom_site_label_2
_geom_torsion_atom_site_label_3
_geom_torsion_atom_site_label_4
_geom_torsion_site_symmetry_1
_geom_torsion_site_symmetry_2
_geom_torsion_site_symmetry_3
_geom_torsion_site_symmetry_4
_geom_torsion
_geom_torsion_publ_flag
Pt O(1) N(1) O(2) . . . . .0(10) yes
Pt O(1) N(1) O(3) . . . . 179.8(7) yes
Pt O(4) N(2) O(5) . . . . -170.4(8) yes
Pt O(4) N(2) O(6) . . . . 12.0(10) yes
P(1) Pt P(2) C(4) . . . . 44.1(5) yes
P(1) Pt P(2) C(5) . . . . 163.1(5) yes
P(1) Pt P(2) C(6) . . . . -80.3(4) yes
P(1) Pt O(1) N(1) . . . . 153.0(10) yes
P(1) Pt O(4) N(2) . . . . -80.6(8) yes
P(2) Pt P(1) C(1) . . . . -83.1(4) yes
P(2) Pt P(1) C(2) . . . . 160.2(5) yes
P(2) Pt P(1) C(3) . . . . 41.6(4) yes
P(2) Pt O(1) N(1) . . . . -75.7(7) yes
P(2) Pt O(4) N(2) . . . . 150.7(8) yes
O(1) Pt P(1) C(1) . . . . 48.0(10) yes
O(1) Pt P(1) C(2) . . . . -69.0(10) yes
O(1) Pt P(1) C(3) . . . . 173.0(10) yes
O(1) Pt P(2) C(4) . . . . -128.8(5) yes
O(1) Pt P(2) C(5) . . . . -9.9(5) yes
O(1) Pt P(2) C(6) . . . . 106.8(5) yes
O(1) Pt O(4) N(2) . . . . 91.3(8) yes
O(4) Pt P(1) C(1) . . . . 106.7(5) yes
O(4) Pt P(1) C(2) . . . . -10.1(5) yes
O(4) Pt P(1) C(3) . . . . -128.6(5) yes
O(4) Pt P(2) C(4) . . . . 173.0(10) yes
O(4) Pt P(2) C(5) . . . . -68.0(10) yes
O(4) Pt P(2) C(6) . . . . 48.0(10) yes
O(4) Pt O(1) N(1) . . . . 93.6(7) yes
